data_2006161
loop_
_publ_author_name
'Gable, Robert W.'
'Laws, Melissa J.'
'Schiesser, Carl H.'

_publ_section_title
;
 <i>N</i>-Butylthiophene-3-carboxamide and
 2-Benzylseleno-<i>N</i>-butylthiophene-3-carboxamide at 130K
;
_journal_issue 5
_journal_name_full 'Acta Crystallographica Section C'
_journal_page_first 641
_journal_page_last 644
_journal_paper_doi 10.1107/S0108270196015788
_journal_volume 53
_journal_year 1997
_chemical_formula_sum 'C16 H19 N O S Se'
_chemical_formula_weight 352.36
_chemical_name_systematic
;
 2-benzylseleno-N-butylthiophen-3-carboxamide
;
_space_group_IT_number 14
_symmetry_cell_setting monoclinic
_symmetry_space_group_name_Hall '-P 2yn'
_symmetry_space_group_name_H-M 'P 1 21/n 1'
_audit_creation_method SHELXL
_cell_angle_alpha 90.00
_cell_angle_beta 114.497(8)
_cell_angle_gamma 90.00
_cell_formula_units_Z 4
_cell_length_a 8.4701(9)
_cell_length_b 21.624(2)
_cell_length_c 9.3400(9)
_cell_measurement_reflns_used 25
_cell_measurement_temperature 130.0(10)
_cell_measurement_theta_max 49.7
_cell_measurement_theta_min 25.4
_cell_volume 1556.7(3)
_computing_cell_refinement 'CAD-4 Software'
_computing_data_collection 'CAD-4 Software (Enraf-Nonius, 1989)'
_computing_molecular_graphics 'ORTEPII (Johnson, 1976)'
_computing_publication_material SHELXL93
_computing_structure_refinement 'SHELXL93 (Sheldrick, 1993)'
_computing_structure_solution 'SHELXS86 (Sheldrick, 1990)'
_diffrn_ambient_temperature 130.0(10)
_diffrn_measurement_device 'Enraf Nonius CAD4-MachS diffractometer'
_diffrn_measurement_method \w/2\q
_diffrn_radiation_monochromator none
_diffrn_radiation_source 'fine-focus sealed tube'
_diffrn_radiation_type 'Cu K\a (nickel filtered)'
_diffrn_radiation_wavelength 1.54180
_diffrn_reflns_av_R_equivalents 0.0393
_diffrn_reflns_av_sigmaI/netI 0.0224
_diffrn_reflns_limit_h_max 10
_diffrn_reflns_limit_h_min -1
_diffrn_reflns_limit_k_max 27
_diffrn_reflns_limit_k_min -1
_diffrn_reflns_limit_l_max 11
_diffrn_reflns_limit_l_min -11
_diffrn_reflns_number 4031
_diffrn_reflns_theta_max 75.04
_diffrn_reflns_theta_min 4.09
_diffrn_standards_decay_% 2
_diffrn_standards_interval_time 160
_diffrn_standards_number 3
_exptl_absorpt_coefficient_mu 4.470
_exptl_absorpt_correction_T_max 0.3424
_exptl_absorpt_correction_T_min 0.1443
_exptl_absorpt_correction_type 'Gaussian Integration (Sheldrick, 1976)'
_exptl_crystal_colour yellow
_exptl_crystal_density_diffrn 1.503
_exptl_crystal_density_meas ?
_exptl_crystal_density_method none
_exptl_crystal_description 'thick plate'
_exptl_crystal_F_000 720
_exptl_crystal_size_max 0.50
_exptl_crystal_size_mid 0.43
_exptl_crystal_size_min 0.36
_refine_diff_density_max 0.893
_refine_diff_density_min -0.636
_refine_ls_extinction_coef 0.0056(3)
_refine_ls_extinction_method SHELXL
_refine_ls_goodness_of_fit_all 1.169
_refine_ls_goodness_of_fit_obs 1.176
_refine_ls_hydrogen_treatment refall
_refine_ls_matrix_type full
_refine_ls_number_parameters 258
_refine_ls_number_reflns 3206
_refine_ls_number_restraints 0
_refine_ls_restrained_S_all 1.169
_refine_ls_restrained_S_obs 1.176
_refine_ls_R_factor_all 0.0303
_refine_ls_R_factor_obs .0293
_refine_ls_shift/esd_max 0.001
_refine_ls_shift/esd_mean 0.000
_refine_ls_structure_factor_coef Fsqd
_refine_ls_weighting_details 'w = 1/[\s^2^(Fo^2^)+(0.0362P)^2^+1.2320P] where P=(Fo^2^+2Fc^2^)/3'
_refine_ls_weighting_scheme calc
_refine_ls_wR_factor_all 0.0777
_refine_ls_wR_factor_obs .0771
_reflns_number_observed 3125
_reflns_number_total 3206
_reflns_observed_criterion >2sigma(I)
_cod_data_source_file sk1076.cif
_cod_data_source_block 2
_cod_depositor_comments
;
The following automatic conversions were performed:
'_symmetry_cell_setting' value 'Monoclinic' changed to 'monoclinic'
according to '/home/saulius/struct/CIF-dictionaries/cif_core.dic'
dictionary named 'cif_core.dic' version 2.4.1 from
2010-06-29.

'_geom_bond_publ_flag' value 'Y' changed to 'y' according to
'/home/saulius/struct/CIF-dictionaries/cif_core.dic' dictionary named
'cif_core.dic' version 2.4.1 from 2010-06-29 (12 times).

Automatic conversion script
Id: cif_fix_enum 1527 2010-12-29 10:47:43Z saulius 

The following automatic conversions were performed:

'_symmetry_cell_setting' value 'Monoclinic' changed to 'monoclinic'
according to /home/saulius/struct/CIF-dictionaries/cif_core.dic
dictionary named 'cif_core.dic' version 2.4.1 from
2010-06-29.

'_geom_bond_publ_flag' value 'Y' changed to 'y'
according to /home/saulius/struct/CIF-dictionaries/cif_core.dic
dictionary named 'cif_core.dic' version 2.4.1 from 2010-06-29 (12
times).

'_geom_angle_publ_flag' value 'Y' changed to 'y' according
to /home/saulius/struct/CIF-dictionaries/cif_core.dic dictionary
named 'cif_core.dic' version 2.4.1 from 2010-06-29 (15 times).

Automatic conversion script
Id: cif_fix_values 1715 2011-07-08 13:25:40Z adriana 

The following automatic conversions were performed:

'_exptl_crystal_density_meas' value 'not measured' was changed to '?'
- the value is perceived as not measured.

Automatic conversion script
Id: cif_fix_values 3008 2015-01-20 13:52:24Z robertas 

The following automatic conversions were performed:

'_refine_ls_weighting_scheme' value 'calc w =
1/[\s^2^(Fo^2^)+(0.0362P)^2^+1.2320P] where P=(Fo^2^+2Fc^2^)/3' was
changed to 'calc'. New tag '_refine_ls_weighting_details' was
created. The value of the new tag was set to 'w =
1/[\s^2^(Fo^2^)+(0.0362P)^2^+1.2320P] where P=(Fo^2^+2Fc^2^)/3'.

Automatic conversion script
Id: cif_fix_values 3143 2015-03-26 13:38:13Z robertas 
;
_cod_original_sg_symbol_H-M 'P 21/n'
_cod_database_code 2006161

loop_
_symmetry_equiv_pos_as_xyz
'x, y, z'
'-x+1/2, y+1/2, -z+1/2'
'-x, -y, -z'
'x-1/2, -y-1/2, z-1/2'

loop_
_atom_site_aniso_label
_atom_site_aniso_U_11
_atom_site_aniso_U_22
_atom_site_aniso_U_33
_atom_site_aniso_U_12
_atom_site_aniso_U_13
_atom_site_aniso_U_23
Se .02590(15) .02301(15) .02242(15) -.00032(7) .00768(10) .00506(7)
S1 .0324(3) .0222(2) .0240(3) -.0074(2) .0123(2) -.0017(2)
C2 .0244(9) .0199(9) .0205(9) .0002(7) .0106(8) -.0027(7)
C3 .0234(9) .0202(9) .0180(9) -.0004(7) .0104(7) -.0020(7)
C4 .0275(10) .0271(10) .0189(9) -.0016(8) .0106(8) -.0007(8)
C5 .0293(10) .0312(11) .0206(10) -.0062(8) .0095(9) -.0029(8)
C6 .0236(9) .0206(9) .0186(9) .0007(7) .0110(7) -.0010(7)
O .0249(7) .0264(7) .0213(7) -.0041(6) .0044(5) .0020(6)
N .0243(8) .0238(9) .0221(9) -.0031(7) .0069(7) .0046(7)
C7 .0352(11) .0257(11) .0251(10) -.0093(9) .0098(9) .0023(8)
C8 .0345(11) .0322(12) .0274(11) -.0086(9) .0087(9) .0104(9)
C9 .0299(11) .0479(14) .0232(11) -.0094(10) .0090(9) .0040(10)
C10 .0356(13) .0438(14) .0410(14) -.0046(11) .0150(11) .0052(12)
C11 .0353(11) .0224(10) .0268(11) -.0023(8) .0125(9) .0044(8)
C12 .0299(10) .0198(9) .0256(10) -.0015(8) .0132(8) .0040(8)
C13 .0364(12) .0250(11) .0352(12) .0074(9) .0170(10) .0041(9)
C14 .0460(13) .0314(12) .0339(12) -.0024(10) .0250(10) -.0048(9)
C15 .0394(12) .0345(12) .0223(10) -.0086(9) .0134(9) .0021(9)
C16 .0326(11) .0268(11) .0307(11) -.0003(9) .0103(9) .0065(9)
C17 .0323(10) .0191(9) .0295(11) .0008(8) .0151(9) .0022(8)

loop_
_atom_site_label
_atom_site_fract_x
_atom_site_fract_y
_atom_site_fract_z
_atom_site_U_iso_or_equiv
_atom_site_thermal_displace_type
_atom_site_calc_flag
_atom_site_refinement_flags
_atom_site_occupancy
_atom_site_disorder_group
_atom_site_type_symbol
Se .17455(3) .109090(10) .22751(2) .02455(11) Uani d . 1 . Se
S1 -.18355(7) .06670(2) -.04083(6) .02600(13) Uani d . 1 . S
C2 -.0125(3) .11793(9) .0278(2) .0211(4) Uani d . 1 . C
C3 -.0372(2) .16515(9) -.0786(2) .0199(4) Uani d . 1 . C
C4 -.1977(3) .15929(10) -.2154(2) .0242(4) Uani d . 1 . C
C5 -.2893(3) .10874(10) -.2111(3) .0274(4) Uani d . 1 . C
C6 .0918(2) .21488(9) -.0482(2) .0202(4) Uani d . 1 . C
O .2343(2) .21150(7) .0668(2) .0259(3) Uani d . 1 . O
N .0485(2) .26223(8) -.1498(2) .0243(4) Uani d . 1 . N
C7 .1694(3) .31119(11) -.1432(3) .0295(5) Uani d . 1 . C
C8 .1602(3) .32574(11) -.3062(3) .0327(5) Uani d . 1 . C
C9 .1916(3) .27096(13) -.3922(3) .0343(5) Uani d . 1 . C
C10 .3659(3) .23930(14) -.3060(3) .0404(6) Uani d . 1 . C
C11 .0751(3) .04309(10) .3117(3) .0283(4) Uani d . 1 . C
C12 .1727(3) .04224(9) .4874(2) .0245(4) Uani d . 1 . C
C13 .1347(3) .08500(11) .5799(3) .0315(5) Uani d . 1 . C
C14 .2214(3) .08366(11) .7428(3) .0343(5) Uani d . 1 . C
C15 .3481(3) .03963(11) .8151(3) .0319(5) Uani d . 1 . C
C16 .3886(3) -.00294(11) .7250(3) .0310(5) Uani d . 1 . C
C17 .3018(3) -.00147(9) .5619(3) .0262(4) Uani d . 1 . C
H(N) -.048(3) .2617(11) -.225(3) .016(5) Uiso d . 1 . H
H4 -.231(3) .1889(13) -.298(3) .028(6) Uiso d . 1 . H
H5 -.396(4) .0931(14) -.286(4) .037(7) Uiso d . 1 . H
H7A .279(3) .2971(11) -.075(3) .021(6) Uiso d . 1 . H
H7B .146(4) .3466(14) -.098(4) .038(7) Uiso d . 1 . H
H8A .037(4) .3441(13) -.376(4) .038(7) Uiso d . 1 . H
H8B .243(4) .3555(14) -.291(4) .037(7) Uiso d . 1 . H
H9A .102(4) .2412(14) -.413(4) .037(7) Uiso d . 1 . H
H9B .181(3) .2852(13) -.490(4) .033(7) Uiso d . 1 . H
H10A .460(4) .2691(14) -.277(4) .040(8) Uiso d . 1 . H
H10B .372(4) .2200(14) -.214(4) .038(7) Uiso d . 1 . H
H10C .384(4) .2077(16) -.368(4) .047(9) Uiso d . 1 . H
H11A -.041(4) .0554(14) .283(4) .039(8) Uiso d . 1 . H
H11B .084(3) .0053(13) .268(3) .030(7) Uiso d . 1 . H
H13 .055(4) .1130(13) .532(4) .031(7) Uiso d . 1 . H
H14 .189(4) .1116(14) .801(4) .044(9) Uiso d . 1 . H
H15 .408(4) .0418(13) .922(4) .032(7) Uiso d . 1 . H
H16 .478(4) -.0311(13) .776(3) .030(7) Uiso d . 1 . H
H17 .329(4) -.0318(13) .503(3) .032(7) Uiso d . 1 . H

loop_
_atom_type_symbol
_atom_type_description
_atom_type_scat_dispersion_real
_atom_type_scat_dispersion_imag
_atom_type_scat_source
C C 0.0181 0.0091 'International Tables Vol C Tables 4.2.6.8 and 6.1.1.4'
H H 0.0000 0.0000 'International Tables Vol C Tables 4.2.6.8 and 6.1.1.4'
N N 0.0311 0.0180 'International Tables Vol C Tables 4.2.6.8 and 6.1.1.4'
O O 0.0492 0.0322 'International Tables Vol C Tables 4.2.6.8 and 6.1.1.4'
S S 0.3331 0.5567 'International Tables Vol C Tables 4.2.6.8 and 6.1.1.4'
Se Se -0.7943 1.1372 'International Tables Vol C Tables 4.2.6.8 and 6.1.1.4'

loop_
_geom_angle_atom_site_label_1
_geom_angle_atom_site_label_2
_geom_angle_atom_site_label_3
_geom_angle
_geom_angle_publ_flag
C2 Se C11 98.31(9) y
C2 S1 C5 92.25(10) y
C3 C2 S1 110.78(15) y
C3 C2 Se 126.92(15) y
S1 C2 Se 122.25(11) y
C2 C3 C4 112.4(2) y
C2 C3 C6 121.5(2) y
C4 C3 C6 126.1(2) y
C5 C4 C3 112.9(2) y
C5 C4 H4 126.0(16) ?
C3 C4 H4 121.1(16) ?
C4 C5 S1 111.6(2) y
C4 C5 H5 130.7(19) ?
S1 C5 H5 117.6(19) ?
O C6 N 122.7(2) y
O C6 C3 120.0(2) y
N C6 C3 117.2(2) y
C6 N C7 123.0(2) y
C6 N H(N) 118.2(16) ?
C7 N H(N) 118.5(16) ?
N C7 C8 111.3(2) y
N C7 H7A 106.0(15) ?
C8 C7 H7A 111.7(15) ?
N C7 H7B 109.5(18) ?
C8 C7 H7B 110.8(18) ?
H7A C7 H7B 107(2) ?
C9 C8 C7 114.9(2) ?
C9 C8 H8A 108.3(16) ?
C7 C8 H8A 108.8(16) ?
C9 C8 H8B 109.9(18) ?
C7 C8 H8B 105.5(19) ?
H8A C8 H8B 109(2) ?
C8 C9 C10 114.6(2) ?
C8 C9 H9A 109.6(18) ?
C10 C9 H9A 108.7(18) ?
C8 C9 H9B 107.0(17) ?
C10 C9 H9B 110.3(17) ?
H9A C9 H9B 106(3) ?
C9 C10 H10A 110.6(18) ?
C9 C10 H10B 111.2(18) ?
H10A C10 H10B 108(3) ?
C9 C10 H10C 111(2) ?
H10A C10 H10C 109(3) ?
H10B C10 H10C 106(3) ?
C12 C11 Se 108.15(14) ?
C12 C11 H11A 110.7(19) ?
Se C11 H11A 104.4(18) ?
C12 C11 H11B 111.3(17) ?
Se C11 H11B 109.4(17) ?
H11A C11 H11B 113(2) ?
C13 C12 C17 118.5(2) ?
C13 C12 C11 120.4(2) ?
C17 C12 C11 121.1(2) ?
C14 C13 C12 120.9(2) ?
C14 C13 H13 121.1(19) ?
C12 C13 H13 118.0(19) ?
C15 C14 C13 120.0(2) ?
C15 C14 H14 121(2) ?
C13 C14 H14 119(2) ?
C16 C15 C14 119.9(2) ?
C16 C15 H15 122.2(18) ?
C14 C15 H15 117.7(18) ?
C15 C16 C17 120.0(2) ?
C15 C16 H16 118.7(17) ?
C17 C16 H16 121.2(17) ?
C16 C17 C12 120.7(2) ?
C16 C17 H17 118.7(17) ?
C12 C17 H17 120.6(17) ?

loop_
_geom_bond_atom_site_label_1
_geom_bond_atom_site_label_2
_geom_bond_site_symmetry_2
_geom_bond_distance
_geom_bond_publ_flag
Se C2 . 1.890(2) y
Se C11 . 1.978(2) y
S1 C2 . 1.723(2) y
S1 C5 . 1.726(2) y
C2 C3 . 1.379(3) y
C3 C4 . 1.434(3) y
C3 C6 . 1.474(3) y
C4 C5 . 1.350(3) y
C4 H4 . .95(3) ?
C5 H5 . .95(3) ?
C6 O . 1.241(2) y
C6 N . 1.339(3) y
N C7 . 1.457(3) y
N H(N) . .83(3) ?
C7 C8 . 1.525(3) y
C7 H7A . .93(3) ?
C7 H7B . .94(3) ?
C8 C9 . 1.515(4) ?
C8 H8A . 1.05(3) ?
C8 H8B . .92(3) ?
C9 C10 . 1.520(4) ?
C9 H9A . .95(3) ?
C9 H9B . .93(3) ?
C10 H10A . .97(3) ?
C10 H10B . .94(3) ?
C10 H10C . .95(3) ?
C11 C12 . 1.500(3) ?
C11 H11A . .95(3) ?
C11 H11B . .93(3) ?
C12 C13 . 1.391(3) ?
C12 C17 . 1.394(3) ?
C13 C14 . 1.389(3) ?
C13 H13 . .88(3) ?
C14 C15 . 1.384(4) ?
C14 H14 . .92(3) ?
C15 C16 . 1.383(3) ?
C15 H15 . .91(3) ?
C16 C17 . 1.390(3) ?
C16 H16 . .93(3) ?
C17 H17 . .95(3) ?

loop_
_geom_torsion_atom_site_label_1
_geom_torsion_atom_site_label_2
_geom_torsion_atom_site_label_3
_geom_torsion_atom_site_label_4
_geom_torsion
C5 S1 C2 C3 -0.5(2)
C5 S1 C2 Se 177.13(13)
C11 Se C2 C3 167.2(2)
C11 Se C2 S1 -10.05(14)
S1 C2 C3 C4 0.6(2)
Se C2 C3 C4 -176.87(14)
S1 C2 C3 C6 -179.48(14)
Se C2 C3 C6 3.0(3)
C2 C3 C4 C5 -0.5(3)
C6 C3 C4 C5 179.7(2)
C3 C4 C5 S1 0.1(2)
C2 S1 C5 C4 0.3(2)
C2 C3 C6 O 7.7(3)
C4 C3 C6 O -172.4(2)
C2 C3 C6 N -172.9(2)
C4 C3 C6 N 6.9(3)
O C6 N C7 5.7(3)
C3 C6 N C7 -173.6(2)
C6 N C7 C8 135.0(2)
N C7 C8 C9 -56.3(3)
C7 C8 C9 C10 -58.3(3)
C2 Se C11 C12 -161.42(15)
Se C11 C12 C13 79.9(2)
Se C11 C12 C17 -100.7(2)
C17 C12 C13 C14 -1.0(3)
C11 C12 C13 C14 178.5(2)
C12 C13 C14 C15 0.4(4)
C13 C14 C15 C16 0.1(4)
C14 C15 C16 C17 0.0(3)
C15 C16 C17 C12 -0.6(3)
C13 C12 C17 C16 1.1(3)
C11 C12 C17 C16 -178.3(2)

loop_
_cod_related_entry_id
_cod_related_entry_database
_cod_related_entry_code
1 ChemSpider 21137726
